data_4310408
loop_
_publ_author_name
'Melita Tram\<sek'
'Primo\<z Benki\<c'
'Boris \<Zemva'

_publ_contact_author_address
;
    Jo\<zef Stefan Institute
    Department of Inorganic Chemistry and Technology
    Jamova 39
    1000 Ljubljana
    Slovenia
;
_publ_contact_author_email melita.tramsek@ijs.si
_publ_contact_author_fax '(386) 1 423 21 25''
_publ_contact_author_name 'Dr. Melita Tram\<sek'
_publ_contact_author_phone '(386) 1 477 33 01'
_publ_section_title
;
 [Mg(XeF~2~)~n~](AsF~6~)~2~ (n = 4, 2): the first compounds of magnesium
 with XeF~2~
;
_journal_name_full 'Inorganic Chemistry'
_journal_page_first 699
_journal_page_last 703
_journal_paper_doi 10.1021/ic034826o
_journal_volume 43
_journal_year 2004
_chemical_formula_sum 'As2 F16 Mg Xe2'
_chemical_formula_weight 740.75
_chemical_name_systematic
; 
 ? 
;
_space_group_IT_number 55
_symmetry_cell_setting orthorhombic
_symmetry_space_group_name_Hall '-P 2 2ab'
_symmetry_space_group_name_H-M 'P b a m'
_atom_sites_solution_hydrogens geom
_atom_sites_solution_primary direct
_atom_sites_solution_secondary difmap
_audit_creation_method SHELXL-97
_cell_angle_alpha 90.00
_cell_angle_beta 90.00
_cell_angle_gamma 90.00
_cell_formula_units_Z 2
_cell_length_a 8.9767(10)
_cell_length_b 15.1687(18)
_cell_length_c 5.3202(6)
_cell_measurement_reflns_used 1964
_cell_measurement_temperature 293(2)
_cell_measurement_theta_max 29.1292
_cell_measurement_theta_min 1.3422
_cell_volume 724.42(14)
_computing_cell_refinement 'CrystalClear (Rigaku Corp., 2000)'
_computing_data_collection 'CrystalClear (Rigaku Corp., 2000)'
_computing_data_reduction 'CrystalClear (Rigaku Corp., 2000)'
_computing_structure_refinement 'SHELXL-97 (Sheldrick, 1997)'
_computing_structure_solution 'SHELXS-97 (Sheldrick, 1990)'
_diffrn_ambient_temperature 293(2)
_diffrn_detector_area_resol_mean 14.6306
_diffrn_measured_fraction_theta_full 0.98
_diffrn_measured_fraction_theta_max 0.862
_diffrn_measurement_details
;
scan:
    Number of images: 133
               Slice: 0.1000 - 40.0000
         Image width: 0.3000
            Exp time: 8.0000
       Rotation axis: Omega
               Omega: 0.0000
                 Chi: 90.0000
                 Phi: 0.0000
                 XTD: 49.8465
              2theta: 20.1735
scan:
    Number of images: 600
               Slice: -90.0000 - 90.0000
         Image width: 0.3000
            Exp time: 8.0000
       Rotation axis: Phi
               Omega: 0.0000
                 Chi: 0.0000
                 Phi: 0.0000
                 XTD: 49.8465
              2theta: 20.1735

;
_diffrn_measurement_device
;
Mercury CCD (2x2 bin mode)
;
_diffrn_measurement_device_details
;
AFC7: Eulerian 3-circle
;
_diffrn_measurement_method dtprofit.ref
_diffrn_radiation_detector CCD
_diffrn_radiation_monochromator graphite
_diffrn_radiation_source 'fine-focus sealed tube'
_diffrn_radiation_type MoK\a
_diffrn_radiation_wavelength 0.71069
_diffrn_reflns_av_R_equivalents 0.0259
_diffrn_reflns_av_sigmaI/netI 0.0208
_diffrn_reflns_limit_h_max 11
_diffrn_reflns_limit_h_min -5
_diffrn_reflns_limit_k_max 19
_diffrn_reflns_limit_k_min -18
_diffrn_reflns_limit_l_max 4
_diffrn_reflns_limit_l_min -6
_diffrn_reflns_number 3173
_diffrn_reflns_reduction_process 'Lp corrections applied'
_diffrn_reflns_theta_full 25.67
_diffrn_reflns_theta_max 29.19
_diffrn_reflns_theta_min 2.64
_exptl_absorpt_coefficient_mu 9.417
_exptl_absorpt_correction_T_max 0.240
_exptl_absorpt_correction_T_min 0.162
_exptl_absorpt_correction_type multi-scan
_exptl_crystal_colour Colorless
_exptl_crystal_density_diffrn 3.396
_exptl_crystal_density_method 'not measured'
_exptl_crystal_description Platelet
_exptl_crystal_F_000 660
_exptl_crystal_size_max 0.25
_exptl_crystal_size_mid 0.17
_exptl_crystal_size_min 0.15
_refine_diff_density_max 1.262
_refine_diff_density_min -1.110
_refine_diff_density_rms 0.146
_refine_ls_extinction_method none
_refine_ls_goodness_of_fit_ref 1.142
_refine_ls_hydrogen_treatment mixed
_refine_ls_matrix_type full
_refine_ls_number_parameters 59
_refine_ls_number_reflns 933
_refine_ls_number_restraints 0
_refine_ls_restrained_S_all 1.142
_refine_ls_R_factor_all 0.0444
_refine_ls_R_factor_gt 0.0390
_refine_ls_shift/su_max 0.000
_refine_ls_shift/su_mean 0.000
_refine_ls_structure_factor_coef Fsqd
_refine_ls_weighting_details 'calc w=1/[\s^2^(Fo^2^)+(0.0197P)^2^+5.2383P] where P=(Fo^2^+2Fc^2^)/3'
_refine_ls_weighting_scheme calc
_refine_ls_wR_factor_gt 0.0753
_refine_ls_wR_factor_ref 0.0772
_reflns_number_gt 851
_reflns_number_total 933
_reflns_threshold_expression >2sigma(I)
_cod_data_source_file ic034826osi20030715_060421_1.cif
_cod_data_source_block Mg(XeF2)2(AsF6)2
_cod_depositor_comments
;
The following automatic conversions were performed:

'_symmetry_cell_setting' tag value 'orthorombic' was replaced with
'orthorhombic' value.

Automatic conversion script
Id: cif_fix_values 1646 2011-03-28 12:23:43Z adriana 
;
_cod_database_code 4310408

loop_
_symmetry_equiv_pos_as_xyz
'x, y, z'
'-x, -y, z'
'x+1/2, -y+1/2, -z'
'-x+1/2, y+1/2, -z'
'-x, -y, -z'
'x, y, -z'
'-x-1/2, y-1/2, z'
'x-1/2, -y-1/2, z'

loop_
_atom_site_label
_atom_site_type_symbol
_atom_site_fract_x
_atom_site_fract_y
_atom_site_fract_z
_atom_site_U_iso_or_equiv
_atom_site_adp_type
_atom_site_occupancy
_atom_site_symmetry_multiplicity
_atom_site_calc_flag
_atom_site_refinement_flags
_atom_site_disorder_assembly
_atom_site_disorder_group
Xe1 Xe 0.16515(5) 0.17066(3) 0.0000 0.03943(18) Uani 1 2 d S . .
As1 As 0.74296(9) 0.07974(8) 0.5000 0.0448(3) Uani 1 2 d S . .
Mg1 Mg 0.5000 0.0000 0.0000 0.0218(7) Uani 1 4 d S . .
F1 F 0.3414(5) 0.0846(3) 0.0000 0.0418(12) Uani 1 2 d S . .
F2 F 0.0020(7) 0.2518(4) 0.0000 0.098(3) Uani 1 2 d S . .
F11 F 0.6034(4) 0.0693(2) 0.2732(7) 0.0474(9) Uani 1 1 d . . .
F12 F 0.7571(8) -0.0326(5) 0.5000 0.076(2) Uani 1 2 d S . .
F13 F 0.8695(6) 0.0883(6) 0.2693(10) 0.128(3) Uani 1 1 d . . .
F14 F 0.7105(11) 0.1881(5) 0.5000 0.096(3) Uani 1 2 d S . .

loop_
_atom_site_aniso_label
_atom_site_aniso_U_11
_atom_site_aniso_U_22
_atom_site_aniso_U_33
_atom_site_aniso_U_23
_atom_site_aniso_U_13
_atom_site_aniso_U_12
Xe1 0.0223(2) 0.0332(3) 0.0628(4) 0.000 0.000 0.00483(19)
As1 0.0285(4) 0.0858(7) 0.0202(4) 0.000 0.000 -0.0240(4)
Mg1 0.0178(14) 0.0282(16) 0.0195(16) 0.000 0.000 0.0027(12)
F1 0.029(2) 0.044(3) 0.052(3) 0.000 0.000 0.017(2)
F2 0.044(3) 0.059(4) 0.193(9) 0.000 0.000 0.032(3)
F11 0.0502(19) 0.0498(19) 0.042(2) -0.0090(17) -0.0246(18) 0.0036(16)
F12 0.082(5) 0.096(5) 0.050(4) 0.000 0.000 0.050(4)
F13 0.067(3) 0.250(9) 0.066(4) 0.017(4) 0.039(3) -0.042(4)
F14 0.177(8) 0.067(4) 0.044(4) 0.000 0.000 -0.068(5)

loop_
_atom_type_symbol
_atom_type_description
_atom_type_scat_dispersion_real
_atom_type_scat_dispersion_imag
_atom_type_scat_source
Mg Mg 0.0486 0.0363 'International Tables Vol C Tables 4.2.6.8 and 6.1.1.4'
As As 0.0499 2.0058 'International Tables Vol C Tables 4.2.6.8 and 6.1.1.4'
Xe Xe -0.4205 1.9578 'International Tables Vol C Tables 4.2.6.8 and 6.1.1.4'
F F 0.0171 0.0103 'International Tables Vol C Tables 4.2.6.8 and 6.1.1.4'

loop_
_geom_angle_atom_site_label_1
_geom_angle_atom_site_label_2
_geom_angle_atom_site_label_3
_geom_angle
_geom_angle_site_symmetry_1
_geom_angle_site_symmetry_3
_geom_angle_publ_flag
F2 Xe1 F1 179.5(3) . . ?
F14 As1 F13 92.4(4) . 6_556 ?
F14 As1 F13 92.4(4) . . ?
F13 As1 F13 94.1(4) 6_556 . ?
F14 As1 F12 174.2(4) . . ?
F13 As1 F12 91.5(3) 6_556 . ?
F13 As1 F12 91.5(3) . . ?
F14 As1 F11 88.0(3) . . ?
F13 As1 F11 176.6(2) 6_556 . ?
F13 As1 F11 89.3(2) . . ?
F12 As1 F11 87.9(2) . . ?
F14 As1 F11 88.0(3) . 6_556 ?
F13 As1 F11 89.3(2) 6_556 6_556 ?
F13 As1 F11 176.6(2) . 6_556 ?
F12 As1 F11 87.9(2) . 6_556 ?
F11 As1 F11 87.4(3) . 6_556 ?
F1 Mg1 F1 180.0(2) . 5_655 ?
F1 Mg1 F11 89.60(14) . . ?
F1 Mg1 F11 90.40(14) 5_655 . ?
F1 Mg1 F11 89.60(14) . 6 ?
F1 Mg1 F11 90.40(14) 5_655 6 ?
F11 Mg1 F11 92.1(2) . 6 ?
F1 Mg1 F11 90.40(14) . 5_655 ?
F1 Mg1 F11 89.60(14) 5_655 5_655 ?
F11 Mg1 F11 180.0(2) . 5_655 ?
F11 Mg1 F11 87.9(2) 6 5_655 ?
F1 Mg1 F11 90.40(14) . 2_655 ?
F1 Mg1 F11 89.60(14) 5_655 2_655 ?
F11 Mg1 F11 87.9(2) . 2_655 ?
F11 Mg1 F11 180.0(2) 6 2_655 ?
F11 Mg1 F11 92.1(2) 5_655 2_655 ?
Mg1 F1 Xe1 177.5(3) . . ?
As1 F11 Mg1 151.0(2) . . ?

loop_
_geom_bond_atom_site_label_1
_geom_bond_atom_site_label_2
_geom_bond_distance
_geom_bond_site_symmetry_2
_geom_bond_publ_flag
Xe1 F2 1.913(5) . ?
Xe1 F1 2.051(4) . ?
As1 F14 1.669(8) . ?
As1 F13 1.677(4) 6_556 ?
As1 F13 1.677(4) . ?
As1 F12 1.708(7) . ?
As1 F11 1.747(3) . ?
As1 F11 1.747(3) 6_556 ?
Mg1 F1 1.917(4) . ?
Mg1 F1 1.917(4) 5_655 ?
Mg1 F11 2.019(3) . ?
Mg1 F11 2.019(3) 6 ?
Mg1 F11 2.019(3) 5_655 ?
Mg1 F11 2.019(3) 2_655 ?
